data_7032228
loop_
_publ_author_name
'Liu, Jian-Qiang'
'Wu, Jian'
'Jia, Zhen-Bin'
'Chen, Hong-Lang'
'Li, Qing-Lin'
'Sakiyama, Hiroshi'
'Soares, Thereza'
'Ren Fei,'
'Daiguebonne, Carole'
'Guillou, Olivier'
'Ng, Seik Weng'

_publ_section_title
;
 Two isoreticular metal-organic frameworks with CdSO4-like topology:
 selective gas sorption and drug delivery.
;
_journal_issue 46
_journal_name_full 'Dalton transactions (Cambridge, England : 2003)'
_journal_page_first 17265
_journal_page_last 17273
_journal_paper_doi 10.1039/c4dt01890g
_journal_volume 43
_journal_year 2014
_chemical_formula_moiety '[Cu (H2 O) (C10 H8 N2) (C15 H10 O4)], 1.5(C2 H3 N)'
_chemical_formula_sum 'C28 H24.5 Cu N3.5 O5'
_chemical_formula_weight 553.55
_chemical_name_systematic
;
 ?
;
_space_group_crystal_system monoclinic
_space_group_IT_number 14
_space_group_name_Hall '-P 2ybc'
_space_group_name_H-M_alt 'P 1 21/c 1'
_symmetry_space_group_name_Hall '-P 2ybc'
_symmetry_space_group_name_H-M 'P 1 21/c 1'
_atom_sites_solution_hydrogens mixed
_audit_creation_method SHELXL-2013
_cell_angle_alpha 90
_cell_angle_beta 100.4290(10)
_cell_angle_gamma 90
_cell_formula_units_Z 4
_cell_length_a 13.7894(11)
_cell_length_b 17.4839(14)
_cell_length_c 10.8445(9)
_cell_measurement_reflns_used 3356
_cell_measurement_temperature 298(2)
_cell_measurement_theta_max 26.4827
_cell_measurement_theta_min 2.4942
_cell_volume 2571.3(4)
_computing_cell_refinement 'SAINT (Bruker, 2011)'
_computing_data_collection 'APEX2 (Bruker, 2011)'
_computing_data_reduction SAINT
_computing_molecular_graphics 'X-Seed (Barbour, 2001)'
_computing_publication_material 'publCIF (Westrip, 2010)'
_computing_structure_refinement 'SHELXL-2013 (Sheldrick, 2008)'
_computing_structure_solution 'SHELXS-97 (Sheldrick, 2008)'
_diffrn_ambient_temperature 298(2)
_diffrn_measured_fraction_theta_full 0.998
_diffrn_measured_fraction_theta_max 0.994
_diffrn_measurement_device_type 'Bruker SMART APEX diffractometer'
_diffrn_measurement_method '\w scans'
_diffrn_radiation_monochromator graphite
_diffrn_radiation_source 'fine-focus sealed tube'
_diffrn_radiation_type MoK\a
_diffrn_radiation_wavelength 0.71073
_diffrn_reflns_av_R_equivalents 0.0329
_diffrn_reflns_av_unetI/netI 0.0417
_diffrn_reflns_Laue_measured_fraction_full 0.998
_diffrn_reflns_Laue_measured_fraction_max 0.994
_diffrn_reflns_limit_h_max 13
_diffrn_reflns_limit_h_min -17
_diffrn_reflns_limit_k_max 22
_diffrn_reflns_limit_k_min -22
_diffrn_reflns_limit_l_max 14
_diffrn_reflns_limit_l_min -12
_diffrn_reflns_number 15587
_diffrn_reflns_point_group_measured_fraction_full 0.998
_diffrn_reflns_point_group_measured_fraction_max 0.994
_diffrn_reflns_theta_full 25.242
_diffrn_reflns_theta_max 27.499
_diffrn_reflns_theta_min 1.502
_diffrn_standards_decay_% 0
_diffrn_standards_interval_count 0
_diffrn_standards_interval_time 0
_diffrn_standards_number 0
_exptl_absorpt_coefficient_mu 0.894
_exptl_absorpt_correction_T_max 1.000000
_exptl_absorpt_correction_T_min 0.712330
_exptl_absorpt_correction_type multi-scan
_exptl_absorpt_process_details 'SADABS (Sheldrick, 1996)'
_exptl_crystal_colour colorless
_exptl_crystal_density_diffrn 1.430
_exptl_crystal_description prism
_exptl_crystal_F_000 1144
_exptl_crystal_size_max 0.230
_exptl_crystal_size_mid 0.180
_exptl_crystal_size_min 0.150
_platon_squeeze_details
;
 Eight water molecules are presumed to reside in each 
of the two 319 \%A^3^ voids.

 The formula unit was arrived at through a combination of CH&N elemental, 
 infrared and thermogravimetric analyses.  The presence of water was shown by a
 broad band in the 3500-3000 cm^-1^ range.  In the thermogram, the weight loss 
of 16.1% corresponded to a loss of one coordinated and four lattice water 
molecules (calc. 16.0%).
;
_refine_diff_density_max 0.803
_refine_diff_density_min -0.656
_refine_diff_density_rms 0.053
_refine_ls_extinction_method none
_refine_ls_goodness_of_fit_ref 1.019
_refine_ls_hydrogen_treatment constr
_refine_ls_matrix_type full
_refine_ls_number_parameters 298
_refine_ls_number_reflns 5863
_refine_ls_number_restraints 0
_refine_ls_restrained_S_all 1.019
_refine_ls_R_factor_all 0.0654
_refine_ls_R_factor_gt 0.0377
_refine_ls_shift/su_max 0.001
_refine_ls_shift/su_mean 0.001
_refine_ls_structure_factor_coef Fsqd
_refine_ls_weighting_details
;
 w=1/[\s^2^(Fo^2^)+(0.0532P)^2^+0.3998P]
 where P=(Fo^2^+2Fc^2^)/3
;
_refine_ls_weighting_scheme calc
_refine_ls_wR_factor_gt 0.0964
_refine_ls_wR_factor_ref 0.1104
_reflns_number_gt 3879
_reflns_number_total 5863
_reflns_threshold_expression 'I > 2\s(I)'
_cod_data_source_file c4dt01890g2.cif
_cod_data_source_block 1
_cod_depositor_comments 'Adding full bibliography for 7032228--7032229.cif.'
_cod_database_code 7032228
_shelx_estimated_absorpt_t_min 0.821
_shelx_estimated_absorpt_t_max 0.878
_shelxl_version_number 2013-2

loop_
_space_group_symop_operation_xyz
'x, y, z'
'-x, y+1/2, -z+1/2'
'-x, -y, -z'
'x, -y-1/2, z-1/2'

loop_
_atom_site_label
_atom_site_type_symbol
_atom_site_fract_x
_atom_site_fract_y
_atom_site_fract_z
_atom_site_U_iso_or_equiv
_atom_site_adp_type
_atom_site_occupancy
_atom_site_site_symmetry_order
_atom_site_calc_flag
_atom_site_refinement_flags_posn
_atom_site_refinement_flags_adp
Cu1 Cu 0.74734(2) 0.24796(2) 0.96023(3) 0.03354(11) Uani 1 1 d . .
O1 O 0.63478(11) 0.31388(9) 0.91460(18) 0.0449(4) Uani 1 1 d . .
O2 O 0.59855(16) 0.32524(15) 1.1041(2) 0.0872(8) Uani 1 1 d . .
O3 O -0.14230(11) 0.31817(8) 0.52030(16) 0.0376(4) Uani 1 1 d . .
O4 O -0.07305(15) 0.32721(14) 0.35168(19) 0.0737(7) Uani 1 1 d . .
O1w O 0.75566(11) 0.25788(9) 1.24861(18) 0.0433(4) Uani 1 1 d . .
H1w1 H 0.7120 0.2851 1.2055 0.065 Uiso 1 1 d R U
H1w2 H 0.8048 0.2855 1.2756 0.065 Uiso 1 1 d R U
N1 N 0.65559(13) 0.15820(10) 0.97415(18) 0.0333(4) Uani 1 1 d . .
N2 N 0.83988(13) 0.34027(10) 0.98126(17) 0.0308(4) Uani 1 1 d . .
C1 C 0.58090(18) 0.33643(15) 0.9909(3) 0.0474(7) Uani 1 1 d . .
C2 C 0.49074(17) 0.37905(14) 0.9327(2) 0.0424(6) Uani 1 1 d . .
C3 C 0.4330(2) 0.4152(2) 1.0050(3) 0.0738(10) Uani 1 1 d . .
H3 H 0.4486 0.4110 1.0918 0.089 Uiso 1 1 calc R U
C4 C 0.3520(2) 0.4579(2) 0.9511(3) 0.0730(10) Uani 1 1 d . .
H4 H 0.3139 0.4817 1.0025 0.088 Uiso 1 1 calc R U
C5 C 0.32663(17) 0.46569(14) 0.8240(3) 0.0453(6) Uani 1 1 d . .
C6 C 0.3839(2) 0.42818(17) 0.7519(3) 0.0576(8) Uani 1 1 d . .
H6 H 0.3674 0.4317 0.6651 0.069 Uiso 1 1 calc R U
C7 C 0.46464(19) 0.38557(16) 0.8042(3) 0.0509(7) Uani 1 1 d . .
H7 H 0.5019 0.3610 0.7527 0.061 Uiso 1 1 calc R U
C8 C 0.24064(16) 0.51436(15) 0.7635(3) 0.0538(8) Uani 1 1 d . .
H8A H 0.2639 0.5526 0.7109 0.065 Uiso 1 1 calc R U
H8B H 0.2138 0.5409 0.8283 0.065 Uiso 1 1 calc R U
C9 C 0.15981(17) 0.46793(14) 0.6849(3) 0.0437(6) Uani 1 1 d . .
C10 C 0.09384(19) 0.42722(16) 0.7401(3) 0.0516(7) Uani 1 1 d . .
H10 H 0.1000 0.4279 0.8269 0.062 Uiso 1 1 calc R U
C11 C 0.01854(18) 0.38528(15) 0.6694(3) 0.0472(6) Uani 1 1 d . .
H11 H -0.0256 0.3589 0.7092 0.057 Uiso 1 1 calc R U
C12 C 0.00829(16) 0.38224(14) 0.5410(2) 0.0385(6) Uani 1 1 d . .
C13 C 0.07508(19) 0.42223(16) 0.4850(3) 0.0542(7) Uani 1 1 d . .
H13 H 0.0702 0.4205 0.3984 0.065 Uiso 1 1 calc R U
C14 C 0.14912(19) 0.46480(17) 0.5563(3) 0.0589(8) Uani 1 1 d . .
H14 H 0.1927 0.4919 0.5166 0.071 Uiso 1 1 calc R U
C15 C -0.07450(17) 0.33955(14) 0.4625(3) 0.0413(6) Uani 1 1 d . .
C16 C 0.57389(18) 0.14636(14) 0.8906(3) 0.0477(7) Uani 1 1 d . .
H16 H 0.5579 0.1806 0.8244 0.057 Uiso 1 1 calc R U
C17 C 0.51159(18) 0.08527(15) 0.8979(3) 0.0489(7) Uani 1 1 d . .
H17 H 0.4554 0.0790 0.8368 0.059 Uiso 1 1 calc R U
C18 C 0.53212(16) 0.03352(12) 0.9950(2) 0.0334(5) Uani 1 1 d . .
C19 C 0.61753(18) 0.04688(14) 1.0816(2) 0.0428(6) Uani 1 1 d . .
H19 H 0.6354 0.0138 1.1490 0.051 Uiso 1 1 calc R U
C20 C 0.67580(17) 0.10883(13) 1.0677(2) 0.0416(6) Uani 1 1 d . .
H20 H 0.7325 0.1165 1.1274 0.050 Uiso 1 1 calc R U
C21 C 0.81831(16) 0.40031(13) 0.9061(2) 0.0378(6) Uani 1 1 d . .
H21 H 0.7597 0.3997 0.8481 0.045 Uiso 1 1 calc R U
C22 C 0.87849(17) 0.46329(13) 0.9099(2) 0.0398(6) Uani 1 1 d . .
H22 H 0.8605 0.5037 0.8548 0.048 Uiso 1 1 calc R U
C23 C 0.96631(15) 0.46651(12) 0.9960(2) 0.0306(5) Uani 1 1 d . .
C24 C 0.98724(17) 0.40413(13) 1.0747(2) 0.0404(6) Uani 1 1 d . .
H24 H 1.0448 0.4034 1.1346 0.048 Uiso 1 1 calc R U
C25 C 0.92346(17) 0.34323(13) 1.0647(2) 0.0382(6) Uani 1 1 d . .
H25 H 0.9394 0.3021 1.1189 0.046 Uiso 1 1 calc R U

loop_
_atom_site_aniso_label
_atom_site_aniso_U_11
_atom_site_aniso_U_22
_atom_site_aniso_U_33
_atom_site_aniso_U_23
_atom_site_aniso_U_13
_atom_site_aniso_U_12
Cu1 0.02029(15) 0.02205(15) 0.0573(2) 0.00277(13) 0.00445(12) -0.00356(10)
O1 0.0247(8) 0.0333(9) 0.0759(13) 0.0106(8) 0.0072(9) 0.0013(7)
O2 0.0710(15) 0.126(2) 0.0562(14) 0.0026(14) -0.0117(12) 0.0510(15)
O3 0.0249(8) 0.0308(8) 0.0570(11) -0.0075(8) 0.0074(8) -0.0030(6)
O4 0.0561(13) 0.1188(19) 0.0445(12) -0.0093(12) 0.0044(10) -0.0358(13)
O1w 0.0354(10) 0.0448(11) 0.0457(10) 0.0000(8) -0.0033(8) 0.0012(7)
N1 0.0266(9) 0.0268(9) 0.0461(12) 0.0026(9) 0.0057(9) -0.0061(8)
N2 0.0260(9) 0.0256(9) 0.0398(11) 0.0000(8) 0.0027(8) -0.0061(7)
C1 0.0315(13) 0.0429(15) 0.0625(19) 0.0006(13) -0.0053(13) 0.0053(11)
C2 0.0286(12) 0.0450(14) 0.0508(16) 0.0017(12) -0.0005(11) 0.0045(10)
C3 0.0590(19) 0.108(3) 0.0489(18) -0.0130(18) -0.0055(15) 0.0394(19)
C4 0.0496(18) 0.102(3) 0.062(2) -0.0271(19) -0.0043(15) 0.0354(17)
C5 0.0267(12) 0.0383(14) 0.0659(19) -0.0036(13) -0.0050(12) 0.0005(10)
C6 0.0438(16) 0.079(2) 0.0492(17) 0.0160(15) 0.0055(13) 0.0167(15)
C7 0.0384(14) 0.0652(18) 0.0507(17) 0.0067(14) 0.0126(13) 0.0146(13)
C8 0.0295(13) 0.0392(14) 0.085(2) -0.0047(14) -0.0111(14) 0.0017(10)
C9 0.0265(12) 0.0366(13) 0.0632(18) -0.0011(12) -0.0049(12) 0.0048(10)
C10 0.0399(15) 0.0644(18) 0.0494(16) -0.0112(14) 0.0051(13) -0.0078(13)
C11 0.0346(14) 0.0528(16) 0.0559(18) -0.0049(13) 0.0125(12) -0.0090(12)
C12 0.0253(12) 0.0405(13) 0.0480(16) 0.0019(11) 0.0020(11) -0.0019(10)
C13 0.0399(15) 0.0706(19) 0.0496(17) 0.0107(14) 0.0014(13) -0.0133(13)
C14 0.0350(14) 0.0675(19) 0.070(2) 0.0212(16) -0.0030(14) -0.0182(13)
C15 0.0308(13) 0.0389(13) 0.0518(17) 0.0013(12) 0.0009(12) -0.0015(10)
C16 0.0383(14) 0.0422(14) 0.0569(17) 0.0160(13) -0.0070(12) -0.0158(11)
C17 0.0364(13) 0.0482(15) 0.0547(17) 0.0140(13) -0.0118(12) -0.0210(11)
C18 0.0334(12) 0.0305(12) 0.0367(13) -0.0013(10) 0.0074(10) -0.0093(9)
C19 0.0432(14) 0.0410(14) 0.0406(14) 0.0111(11) -0.0022(11) -0.0183(11)
C20 0.0380(13) 0.0399(14) 0.0431(15) 0.0035(12) -0.0026(11) -0.0162(11)
C21 0.0312(12) 0.0342(12) 0.0436(14) 0.0047(11) -0.0052(11) -0.0092(10)
C22 0.0364(13) 0.0327(12) 0.0457(14) 0.0085(11) -0.0047(11) -0.0105(10)
C23 0.0300(12) 0.0268(11) 0.0349(12) -0.0005(10) 0.0059(10) -0.0079(9)
C24 0.0341(13) 0.0352(13) 0.0457(15) 0.0065(11) -0.0087(11) -0.0107(10)
C25 0.0372(13) 0.0284(12) 0.0458(15) 0.0065(11) -0.0006(11) -0.0084(10)

loop_
_atom_type_symbol
_atom_type_description
_atom_type_scat_dispersion_real
_atom_type_scat_dispersion_imag
_atom_type_scat_source
C C 0.0033 0.0016 'International Tables Vol C Tables 4.2.6.8 and 6.1.1.4'
H H 0.0000 0.0000 'International Tables Vol C Tables 4.2.6.8 and 6.1.1.4'
N N 0.0061 0.0033 'International Tables Vol C Tables 4.2.6.8 and 6.1.1.4'
O O 0.0106 0.0060 'International Tables Vol C Tables 4.2.6.8 and 6.1.1.4'
Cu Cu 0.3201 1.2651 'International Tables Vol C Tables 4.2.6.8 and 6.1.1.4'

loop_
_geom_angle_atom_site_label_1
_geom_angle_atom_site_label_2
_geom_angle_atom_site_label_3
_geom_angle
_geom_angle_site_symmetry_1
_geom_angle_site_symmetry_3
O1 Cu1 O3 175.10(8) . 4_666
O1 Cu1 N1 89.86(7) . .
O3 Cu1 N1 88.61(7) 4_666 .
O1 Cu1 N2 90.80(7) . .
O3 Cu1 N2 89.84(7) 4_666 .
N1 Cu1 N2 169.33(8) . .
O1 Cu1 O1w 87.37(7) . 4_565
O3 Cu1 O1w 97.50(7) 4_666 4_565
N1 Cu1 O1w 100.47(7) . 4_565
N2 Cu1 O1w 90.20(7) . 4_565
C1 O1 Cu1 123.91(17) . .
C15 O3 Cu1 127.96(16) . 4_465
Cu1 O1w H1w1 114.6 4_566 .
Cu1 O1w H1w2 82.1 4_566 .
H1w1 O1w H1w2 108.7 . .
C20 N1 C16 117.2(2) . .
C20 N1 Cu1 120.78(15) . .
C16 N1 Cu1 122.04(16) . .
C21 N2 C25 117.15(18) . .
C21 N2 Cu1 119.28(14) . .
C25 N2 Cu1 123.54(15) . .
O2 C1 O1 124.8(2) . .
O2 C1 C2 120.3(3) . .
O1 C1 C2 114.9(2) . .
C3 C2 C7 117.9(2) . .
C3 C2 C1 121.0(3) . .
C7 C2 C1 121.0(2) . .
C2 C3 C4 121.1(3) . .
C2 C3 H3 119.5 . .
C4 C3 H3 119.5 . .
C5 C4 C3 121.4(3) . .
C5 C4 H4 119.3 . .
C3 C4 H4 119.3 . .
C4 C5 C6 117.3(2) . .
C4 C5 C8 122.2(3) . .
C6 C5 C8 120.5(3) . .
C7 C6 C5 122.0(3) . .
C7 C6 H6 119.0 . .
C5 C6 H6 119.0 . .
C6 C7 C2 120.4(3) . .
C6 C7 H7 119.8 . .
C2 C7 H7 119.8 . .
C5 C8 C9 112.6(2) . .
C5 C8 H8A 109.1 . .
C9 C8 H8A 109.1 . .
C5 C8 H8B 109.1 . .
C9 C8 H8B 109.1 . .
H8A C8 H8B 107.8 . .
C10 C9 C14 117.6(2) . .
C10 C9 C8 120.7(3) . .
C14 C9 C8 121.7(3) . .
C9 C10 C11 121.5(3) . .
C9 C10 H10 119.3 . .
C11 C10 H10 119.3 . .
C12 C11 C10 120.7(2) . .
C12 C11 H11 119.6 . .
C10 C11 H11 119.6 . .
C11 C12 C13 118.1(2) . .
C11 C12 C15 121.6(2) . .
C13 C12 C15 120.3(2) . .
C14 C13 C12 120.7(3) . .
C14 C13 H13 119.6 . .
C12 C13 H13 119.6 . .
C13 C14 C9 121.4(3) . .
C13 C14 H14 119.3 . .
C9 C14 H14 119.3 . .
O4 C15 O3 125.1(2) . .
O4 C15 C12 120.0(2) . .
O3 C15 C12 114.8(2) . .
N1 C16 C17 122.7(2) . .
N1 C16 H16 118.6 . .
C17 C16 H16 118.6 . .
C18 C17 C16 120.5(2) . .
C18 C17 H17 119.8 . .
C16 C17 H17 119.8 . .
C17 C18 C19 116.0(2) . .
C17 C18 C18 122.1(3) . 3_657
C19 C18 C18 121.9(3) . 3_657
C20 C19 C18 120.1(2) . .
C20 C19 H19 120.0 . .
C18 C19 H19 120.0 . .
N1 C20 C19 123.5(2) . .
N1 C20 H20 118.2 . .
C19 C20 H20 118.2 . .
N2 C21 C22 123.2(2) . .
N2 C21 H21 118.4 . .
C22 C21 H21 118.4 . .
C21 C22 C23 120.0(2) . .
C21 C22 H22 120.0 . .
C23 C22 H22 120.0 . .
C24 C23 C22 116.21(19) . .
C24 C23 C23 121.8(2) . 3_767
C22 C23 C23 122.0(2) . 3_767
C25 C24 C23 120.3(2) . .
C25 C24 H24 119.9 . .
C23 C24 H24 119.9 . .
N2 C25 C24 123.2(2) . .
N2 C25 H25 118.4 . .
C24 C25 H25 118.4 . .

loop_
_geom_bond_atom_site_label_1
_geom_bond_atom_site_label_2
_geom_bond_distance
_geom_bond_site_symmetry_2
Cu1 O1 1.9247(16) .
Cu1 O3 1.9282(15) 4_666
Cu1 N1 2.0386(17) .
Cu1 N2 2.0444(17) .
Cu1 O1w 2.3207(19) 4_565
O1 C1 1.271(3) .
O2 C1 1.224(3) .
O3 C15 1.272(3) .
O3 Cu1 1.9281(15) 4_465
O4 C15 1.225(3) .
O1w Cu1 2.3207(19) 4_566
O1w H1w1 0.8401 .
O1w H1w2 0.8401 .
N1 C20 1.323(3) .
N1 C16 1.328(3) .
N2 C21 1.330(3) .
N2 C25 1.331(3) .
C1 C2 1.488(3) .
C2 C3 1.369(4) .
C2 C7 1.379(4) .
C3 C4 1.382(4) .
C3 H3 0.9300 .
C4 C5 1.366(4) .
C4 H4 0.9300 .
C5 C6 1.374(4) .
C5 C8 1.510(3) .
C6 C7 1.374(3) .
C6 H6 0.9300 .
C7 H7 0.9300 .
C8 C9 1.511(3) .
C8 H8A 0.9700 .
C8 H8B 0.9700 .
C9 C10 1.375(4) .
C9 C14 1.376(4) .
C10 C11 1.384(3) .
C10 H10 0.9300 .
C11 C12 1.376(4) .
C11 H11 0.9300 .
C12 C13 1.381(3) .
C12 C15 1.494(3) .
C13 C14 1.382(4) .
C13 H13 0.9300 .
C14 H14 0.9300 .
C16 C17 1.382(3) .
C16 H16 0.9300 .
C17 C18 1.379(3) .
C17 H17 0.9300 .
C18 C19 1.386(3) .
C18 C18 1.485(4) 3_657
C19 C20 1.373(3) .
C19 H19 0.9300 .
C20 H20 0.9300 .
C21 C22 1.375(3) .
C21 H21 0.9300 .
C22 C23 1.390(3) .
C22 H22 0.9300 .
C23 C24 1.383(3) .
C23 C23 1.488(4) 3_767
C24 C25 1.373(3) .
C24 H24 0.9300 .
C25 H25 0.9300 .

loop_
_geom_hbond_atom_site_label_D
_geom_hbond_atom_site_label_H
_geom_hbond_atom_site_label_A
_geom_hbond_distance_DH
_geom_hbond_distance_HA
_geom_hbond_distance_DA
_geom_hbond_angle_DHA
_geom_hbond_site_symmetry_A
O1w H1w1 O2 0.84 1.88 2.703(3) 167 .
O1w H1w2 O4 0.84 1.88 2.710(2) 168 1_656

loop_
_geom_torsion_atom_site_label_1
_geom_torsion_atom_site_label_2
_geom_torsion_atom_site_label_3
_geom_torsion_atom_site_label_4
_geom_torsion
_geom_torsion_site_symmetry_1
_geom_torsion_site_symmetry_4
Cu1 O1 C1 O2 7.1(4) . .
Cu1 O1 C1 C2 -172.75(15) . .
O2 C1 C2 C3 8.8(4) . .
O1 C1 C2 C3 -171.3(3) . .
O2 C1 C2 C7 -173.5(3) . .
O1 C1 C2 C7 6.4(4) . .
C7 C2 C3 C4 -0.9(5) . .
C1 C2 C3 C4 176.8(3) . .
C2 C3 C4 C5 -0.2(5) . .
C3 C4 C5 C6 1.2(5) . .
C3 C4 C5 C8 -177.7(3) . .
C4 C5 C6 C7 -1.3(4) . .
C8 C5 C6 C7 177.7(3) . .
C5 C6 C7 C2 0.2(5) . .
C3 C2 C7 C6 0.9(4) . .
C1 C2 C7 C6 -176.9(3) . .
C4 C5 C8 C9 -115.7(3) . .
C6 C5 C8 C9 65.4(3) . .
C5 C8 C9 C10 79.3(3) . .
C5 C8 C9 C14 -100.9(3) . .
C14 C9 C10 C11 -0.8(4) . .
C8 C9 C10 C11 179.1(2) . .
C9 C10 C11 C12 0.9(4) . .
C10 C11 C12 C13 -0.1(4) . .
C10 C11 C12 C15 -177.8(2) . .
C11 C12 C13 C14 -0.9(4) . .
C15 C12 C13 C14 176.9(2) . .
C12 C13 C14 C9 1.0(4) . .
C10 C9 C14 C13 -0.2(4) . .
C8 C9 C14 C13 180.0(2) . .
Cu1 O3 C15 O4 7.5(4) 4_465 .
Cu1 O3 C15 C12 -171.93(14) 4_465 .
C11 C12 C15 O4 -168.0(3) . .
C13 C12 C15 O4 14.2(4) . .
C11 C12 C15 O3 11.5(3) . .
C13 C12 C15 O3 -166.3(2) . .
C20 N1 C16 C17 -0.5(4) . .
Cu1 N1 C16 C17 179.2(2) . .
N1 C16 C17 C18 0.5(4) . .
C16 C17 C18 C19 -0.3(4) . .
C16 C17 C18 C18 -179.0(3) . 3_657
C17 C18 C19 C20 0.2(4) . .
C18 C18 C19 C20 178.9(3) 3_657 .
C16 N1 C20 C19 0.4(4) . .
Cu1 N1 C20 C19 -179.3(2) . .
C18 C19 C20 N1 -0.3(4) . .
C25 N2 C21 C22 1.1(4) . .
Cu1 N2 C21 C22 -177.01(19) . .
N2 C21 C22 C23 -0.5(4) . .
C21 C22 C23 C24 -0.3(4) . .
C21 C22 C23 C23 -179.8(3) . 3_767
C22 C23 C24 C25 0.5(4) . .
C23 C23 C24 C25 -180.0(3) 3_767 .
C21 N2 C25 C24 -0.8(4) . .
Cu1 N2 C25 C24 177.17(19) . .
C23 C24 C25 N2 0.0(4) . .

loop_
_platon_squeeze_void_nr
_platon_squeeze_void_average_x
_platon_squeeze_void_average_y
_platon_squeeze_void_average_z
_platon_squeeze_void_volume
_platon_squeeze_void_count_electrons
_platon_squeeze_void_content
1 0.000 0.500 -0.013 319 120 ' '
2 0.500 1.000 0.013 319 120 ' '
